data_2226271
loop_
_publ_author_name
'Ooi, Ping Howe'
'Teoh, Siang Guan'
'Yeap, Chin Sing'
'Fun, Hoong-Kun'

_publ_section_title
;
 Tetra-\m-benzoato-\k^4^<i>O</i>:<i>O</i>';\k^3^<i>O</i>:<i>O</i>,<i>O</i>';\k^3^<i>O</i>,<i>O</i>':<i>O</i>'-bis[(benzoato-\k^2^<i>O</i>,<i>O</i>')(1,10-phenanthroline-\k^2^<i>N</i>,<i>N</i>')terbium(III)]
 benzoic acid disolvate
;
_journal_coeditor_code RZ2444
_journal_issue 6
_journal_name_full 'Acta Crystallographica Section E'
_journal_page_first m644
_journal_page_last m645
_journal_paper_doi 10.1107/S1600536810016788
_journal_volume 66
_journal_year 2010
_chemical_formula_iupac '[Tb2 (C7 H5 O2)6 (C12 H8 N2)2], 2C7 H6 O2'
_chemical_formula_moiety 'C66 H46 N4 O12 Tb2, 2(C7 H6 O2)'
_chemical_formula_sum 'C80 H58 N4 O16 Tb2'
_chemical_formula_weight 1649.14
_chemical_name_systematic
;
Tetra-\m-benzoato-\k^4^<i>O</i>:<i>O</i>';\k^3^<i>O</i>:<i>O</i>,<i>O</i>';
\k^3^<i>O</i>,<i>O</i>':<i>O</i>'-bis[(benzoato-\k^2^<i>O</i>,<i>O</i>')(1,10-
phenanthroline-\k^2^<i>N</i>,<i>N</i>')terbium(III)] benzoic acid
disolvate
;
_space_group_IT_number 2
_symmetry_cell_setting triclinic
_symmetry_space_group_name_Hall '-P 1'
_symmetry_space_group_name_H-M 'P -1'
_atom_sites_solution_hydrogens geom
_atom_sites_solution_primary direct
_atom_sites_solution_secondary difmap
_audit_creation_method SHELXL-97
_cell_angle_alpha 74.836(6)
_cell_angle_beta 78.345(6)
_cell_angle_gamma 76.242(6)
_cell_formula_units_Z 1
_cell_length_a 9.5264(15)
_cell_length_b 12.719(2)
_cell_length_c 15.061(2)
_cell_measurement_reflns_used 9691
_cell_measurement_temperature 100.00(10)
_cell_measurement_theta_max 40.28
_cell_measurement_theta_min 4.47
_cell_volume 1691.7(4)
_computing_cell_refinement 'SAINT (Bruker, 2009)'
_computing_data_collection 'APEX2 (Bruker, 2009)'
_computing_data_reduction 'SAINT (Bruker, 2009)'
_computing_molecular_graphics 'SHELXTL (Sheldrick, 2008)'
_computing_publication_material
;
SHELXTL (Sheldrick, 2008) and PLATON (Spek, 2009)
;
_computing_structure_refinement 'SHELXTL (Sheldrick, 2008)'
_computing_structure_solution 'SHELXTL (Sheldrick, 2008)'
_diffrn_ambient_temperature 100
_diffrn_measured_fraction_theta_full 0.974
_diffrn_measured_fraction_theta_max 0.974
_diffrn_measurement_device_type 'Bruker APEXII DUO CCD area-detector'
_diffrn_measurement_method '\f and \w scans'
_diffrn_radiation_monochromator graphite
_diffrn_radiation_source 'fine-focus sealed tube'
_diffrn_radiation_type MoK\a
_diffrn_radiation_wavelength 0.71073
_diffrn_reflns_av_R_equivalents 0.0254
_diffrn_reflns_av_sigmaI/netI 0.0169
_diffrn_reflns_limit_h_max 14
_diffrn_reflns_limit_h_min -14
_diffrn_reflns_limit_k_max 19
_diffrn_reflns_limit_k_min -19
_diffrn_reflns_limit_l_max 22
_diffrn_reflns_limit_l_min -22
_diffrn_reflns_number 71560
_diffrn_reflns_theta_full 32.50
_diffrn_reflns_theta_max 32.50
_diffrn_reflns_theta_min 2.45
_diffrn_standards_number 0
_exptl_absorpt_coefficient_mu 2.149
_exptl_absorpt_correction_T_max 0.7646
_exptl_absorpt_correction_T_min 0.3642
_exptl_absorpt_correction_type multi-scan
_exptl_absorpt_process_details '(<i>SADABS</i>; Bruker, 2009)'
_exptl_crystal_colour colourless
_exptl_crystal_density_diffrn 1.619
_exptl_crystal_density_method 'not measured'
_exptl_crystal_description block
_exptl_crystal_F_000 824
_exptl_crystal_size_max 0.59
_exptl_crystal_size_mid 0.27
_exptl_crystal_size_min 0.13
_refine_diff_density_max 1.408
_refine_diff_density_min -2.252
_refine_ls_extinction_method none
_refine_ls_goodness_of_fit_ref 1.197
_refine_ls_hydrogen_treatment constr
_refine_ls_matrix_type full
_refine_ls_number_parameters 460
_refine_ls_number_reflns 11944
_refine_ls_number_restraints 0
_refine_ls_restrained_S_all 1.197
_refine_ls_R_factor_all 0.0232
_refine_ls_R_factor_gt 0.0181
_refine_ls_shift/su_max 0.006
_refine_ls_shift/su_mean 0.000
_refine_ls_structure_factor_coef Fsqd
_refine_ls_weighting_details 'calc w=1/[\s^2^(Fo^2^)+(0.0746P)^2^+0.5014P] where P=(Fo^2^+2Fc^2^)/3'
_refine_ls_weighting_scheme calc
_refine_ls_wR_factor_gt 0.0686
_refine_ls_wR_factor_ref 0.1014
_reflns_number_gt 11553
_reflns_number_total 11944
_reflns_threshold_expression I>2\s(I)
_cod_data_source_file rz2444.cif
_cod_data_source_block I
_cod_depositor_comments
;
The following automatic conversions were performed:
'_symmetry_cell_setting' value 'Triclinic' changed to 'triclinic'
according to '/home/saulius/struct/CIF-dictionaries/cif_core.dic'
dictionary named 'cif_core.dic' version 2.4.1 from 2010-06-29.

Automatic conversion script
Id: cif_fix_enum 1527 2010-12-29 10:47:43Z saulius 
;
_cod_database_code 2226271
_cod_database_fobs_code 2226271

loop_
_symmetry_equiv_pos_as_xyz
'x, y, z'
'-x, -y, -z'

loop_
_atom_site_type_symbol
_atom_site_label
_atom_site_fract_x
_atom_site_fract_y
_atom_site_fract_z
_atom_site_U_iso_or_equiv
_atom_site_adp_type
_atom_site_calc_flag
_atom_site_refinement_flags
_atom_site_occupancy
_atom_site_disorder_assembly
_atom_site_disorder_group
Tb Tb1 0.854736(8) 0.139249(6) 0.983123(5) 0.00821(4) Uani d . 1 . .
O O1 0.81573(17) 0.27589(13) 0.83589(10) 0.0136(2) Uani d . 1 . .
O O2 0.99273(17) 0.28773(13) 0.90388(10) 0.0142(3) Uani d . 1 . .
O O3 0.71754(17) 0.05736(13) 1.12842(10) 0.0151(3) Uani d . 1 . .
O O4 0.92371(16) -0.05516(13) 1.09240(10) 0.0125(2) Uani d . 1 . .
O O5 1.20586(16) -0.01538(12) 1.08640(10) 0.0125(2) Uani d . 1 . .
O O6 1.01879(16) 0.13125(12) 1.08315(10) 0.0128(2) Uani d . 1 . .
N N1 0.57889(18) 0.21253(14) 0.97767(12) 0.0117(3) Uani d . 1 . .
N N2 0.73763(19) 0.29920(14) 1.06183(12) 0.0119(3) Uani d . 1 . .
C C1 0.5069(2) 0.29323(16) 1.02408(13) 0.0118(3) Uani d . 1 . .
C C2 0.5018(2) 0.17375(17) 0.93360(15) 0.0153(3) Uani d . 1 . .
H H2A 0.5502 0.1190 0.9015 0.018 Uiso calc R 1 . .
C C3 0.3507(2) 0.21131(19) 0.93312(16) 0.0179(4) Uani d . 1 . .
H H3A 0.3009 0.1819 0.9013 0.022 Uiso calc R 1 . .
C C4 0.2774(2) 0.29236(18) 0.98047(16) 0.0172(4) Uani d . 1 . .
H H4A 0.1775 0.3187 0.9808 0.021 Uiso calc R 1 . .
C C5 0.3556(2) 0.33437(16) 1.02809(14) 0.0143(3) Uani d . 1 . .
C C6 0.2861(2) 0.4186(2) 1.07950(16) 0.0196(4) Uani d . 1 . .
H H6A 0.1858 0.4447 1.0830 0.024 Uiso calc R 1 . .
C C7 0.3645(3) 0.46038(19) 1.12277(16) 0.0190(4) Uani d . 1 . .
H H7A 0.3176 0.5152 1.1552 0.023 Uiso calc R 1 . .
C C8 0.5192(2) 0.42095(17) 1.11911(14) 0.0150(3) Uani d . 1 . .
C C9 0.6044(3) 0.46323(18) 1.16243(15) 0.0180(4) Uani d . 1 . .
H H9A 0.5608 0.5164 1.1970 0.022 Uiso calc R 1 . .
C C10 0.7530(3) 0.42479(18) 1.15290(15) 0.0184(4) Uani d . 1 . .
H H10A 0.8116 0.4523 1.1802 0.022 Uiso calc R 1 . .
C C11 0.8150(3) 0.34356(19) 1.10146(15) 0.0160(4) Uani d . 1 . .
H H11A 0.9159 0.3193 1.0946 0.019 Uiso calc R 1 . .
C C12 0.5909(2) 0.33772(16) 1.06979(13) 0.0120(3) Uani d . 1 . .
C C13 0.9288(2) 0.31535(16) 0.83381(13) 0.0117(3) Uani d . 1 . .
C C14 0.9857(2) 0.39245(16) 0.74819(13) 0.0132(3) Uani d . 1 . .
C C15 0.8946(2) 0.45653(17) 0.68380(14) 0.0154(3) Uani d . 1 . .
H H15A 0.7970 0.4505 0.6929 0.019 Uiso calc R 1 . .
C C16 0.9508(3) 0.52973(19) 0.60562(15) 0.0204(4) Uani d . 1 . .
H H16A 0.8900 0.5739 0.5633 0.024 Uiso calc R 1 . .
C C17 1.0978(3) 0.5369(2) 0.59085(16) 0.0234(4) Uani d . 1 . .
H H17A 1.1347 0.5859 0.5387 0.028 Uiso calc R 1 . .
C C18 1.1888(3) 0.4715(2) 0.65327(16) 0.0222(4) Uani d . 1 . .
H H18A 1.2873 0.4753 0.6425 0.027 Uiso calc R 1 . .
C C19 1.1326(2) 0.39948(18) 0.73292(15) 0.0165(3) Uani d . 1 . .
H H19A 1.1934 0.3563 0.7756 0.020 Uiso calc R 1 . .
C C20 0.8169(2) -0.02502(16) 1.15246(13) 0.0113(3) Uani d . 1 . .
C C21 0.8118(2) -0.08378(16) 1.25201(13) 0.0119(3) Uani d . 1 . .
C C22 0.6784(2) -0.0938(2) 1.30829(15) 0.0180(4) Uani d . 1 . .
H H22A 0.5919 -0.0662 1.2831 0.022 Uiso calc R 1 . .
C C23 0.6744(3) -0.1448(2) 1.40201(16) 0.0234(4) Uani d . 1 . .
H H23A 0.5852 -0.1519 1.4396 0.028 Uiso calc R 1 . .
C C24 0.8026(3) -0.1851(2) 1.43949(16) 0.0232(4) Uani d . 1 . .
H H24A 0.7993 -0.2187 1.5024 0.028 Uiso calc R 1 . .
C C25 0.9368(3) -0.1757(2) 1.38402(15) 0.0211(4) Uani d . 1 . .
H H25A 1.0230 -0.2035 1.4096 0.025 Uiso calc R 1 . .
C C26 0.9411(2) -0.12441(18) 1.28979(14) 0.0156(3) Uani d . 1 . .
H H26A 1.0303 -0.1174 1.2523 0.019 Uiso calc R 1 . .
C C27 1.1338(2) 0.07212(17) 1.11195(13) 0.0114(3) Uani d . 1 . .
C C28 1.1887(2) 0.11019(17) 1.18255(13) 0.0123(3) Uani d . 1 . .
C C29 1.3377(2) 0.09517(17) 1.18401(13) 0.0133(3) Uani d . 1 . .
H H29A 1.4044 0.0546 1.1451 0.016 Uiso calc R 1 . .
C C30 1.3869(2) 0.1408(2) 1.24357(15) 0.0178(4) Uani d . 1 . .
H H30A 1.4866 0.1326 1.2431 0.021 Uiso calc R 1 . .
C C31 1.2878(3) 0.1983(2) 1.30368(18) 0.0250(5) Uani d . 1 . .
H H31A 1.3213 0.2286 1.3435 0.030 Uiso calc R 1 . .
C C32 1.1377(3) 0.2110(3) 1.30473(19) 0.0289(5) Uani d . 1 . .
H H32A 1.0712 0.2481 1.3462 0.035 Uiso calc R 1 . .
C C33 1.0880(2) 0.1681(2) 1.24358(16) 0.0198(4) Uani d . 1 . .
H H33A 0.9883 0.1778 1.2431 0.024 Uiso calc R 1 . .
O O7 0.5748(2) 0.39406(17) 0.65710(15) 0.0275(4) Uani d . 1 . .
O O8 0.7119(2) 0.22746(16) 0.70482(13) 0.0232(3) Uani d . 1 . .
H H1O8 0.7180 0.2548 0.7472 0.035 Uiso calc R 1 . .
C C34 0.6364(2) 0.3025(2) 0.64473(16) 0.0182(4) Uani d . 1 . .
C C35 0.6377(3) 0.2640(2) 0.55910(16) 0.0204(4) Uani d . 1 . .
C C36 0.7126(3) 0.1611(3) 0.5463(2) 0.0314(6) Uani d . 1 . .
H H36A 0.7601 0.1113 0.5933 0.038 Uiso calc R 1 . .
C C37 0.7172(4) 0.1314(4) 0.4626(3) 0.0471(10) Uani d . 1 . .
H H37A 0.7685 0.0621 0.4536 0.056 Uiso calc R 1 . .
C C38 0.6459(4) 0.2047(4) 0.3932(2) 0.0448(9) Uani d . 1 . .
H H38A 0.6503 0.1851 0.3373 0.054 Uiso calc R 1 . .
C C39 0.5691(4) 0.3057(3) 0.40607(19) 0.0409(9) Uani d . 1 . .
H H39A 0.5201 0.3541 0.3592 0.049 Uiso calc R 1 . .
C C40 0.5630(4) 0.3373(3) 0.48907(18) 0.0290(5) Uani d . 1 . .
H H40B 0.5098 0.4063 0.4977 0.035 Uiso calc R 1 . .

loop_
_atom_site_aniso_label
_atom_site_aniso_U_11
_atom_site_aniso_U_22
_atom_site_aniso_U_33
_atom_site_aniso_U_12
_atom_site_aniso_U_13
_atom_site_aniso_U_23
Tb1 0.00733(6) 0.00899(6) 0.00856(6) -0.00089(3) -0.00166(3) -0.00267(3)
O1 0.0125(6) 0.0153(6) 0.0137(6) -0.0053(5) -0.0031(5) -0.0015(5)
O2 0.0145(6) 0.0148(6) 0.0135(6) -0.0041(5) -0.0041(5) -0.0012(5)
O3 0.0120(6) 0.0155(6) 0.0137(6) 0.0016(5) -0.0005(5) -0.0009(5)
O4 0.0110(6) 0.0155(6) 0.0114(5) -0.0027(5) 0.0005(4) -0.0052(5)
O5 0.0111(6) 0.0112(6) 0.0162(6) -0.0001(5) -0.0036(5) -0.0056(5)
O6 0.0123(6) 0.0129(6) 0.0140(6) 0.0006(5) -0.0055(5) -0.0047(5)
N1 0.0100(6) 0.0117(6) 0.0133(6) -0.0016(5) -0.0019(5) -0.0033(5)
N2 0.0117(7) 0.0103(6) 0.0144(7) -0.0006(5) -0.0039(5) -0.0038(5)
C1 0.0095(7) 0.0115(7) 0.0132(7) -0.0010(6) -0.0017(6) -0.0016(6)
C2 0.0132(8) 0.0156(8) 0.0190(8) -0.0026(7) -0.0056(7) -0.0049(6)
C3 0.0131(8) 0.0191(9) 0.0231(9) -0.0046(7) -0.0076(7) -0.0024(7)
C4 0.0103(8) 0.0156(8) 0.0230(9) -0.0016(7) -0.0034(7) 0.0001(7)
C5 0.0098(7) 0.0115(7) 0.0182(8) 0.0005(6) -0.0011(6) -0.0007(6)
C6 0.0123(8) 0.0211(9) 0.0208(9) -0.0001(7) 0.0028(7) -0.0034(7)
C7 0.0172(9) 0.0174(9) 0.0183(9) 0.0024(7) 0.0025(7) -0.0059(7)
C8 0.0160(8) 0.0123(8) 0.0141(7) 0.0011(6) -0.0003(6) -0.0037(6)
C9 0.0240(10) 0.0142(8) 0.0153(8) 0.0009(7) -0.0027(7) -0.0071(6)
C10 0.0236(10) 0.0154(8) 0.0187(9) -0.0010(7) -0.0066(7) -0.0082(7)
C11 0.0162(9) 0.0178(9) 0.0173(9) -0.0042(7) -0.0051(7) -0.0070(7)
C12 0.0114(7) 0.0127(7) 0.0113(7) -0.0019(6) -0.0001(6) -0.0032(6)
C13 0.0114(8) 0.0116(7) 0.0126(7) -0.0021(6) -0.0021(6) -0.0032(6)
C14 0.0159(8) 0.0128(7) 0.0111(7) -0.0048(6) -0.0003(6) -0.0028(6)
C15 0.0190(9) 0.0139(8) 0.0127(7) -0.0019(7) -0.0023(6) -0.0031(6)
C16 0.0290(11) 0.0172(9) 0.0133(8) -0.0050(8) -0.0025(7) -0.0007(7)
C17 0.0335(12) 0.0222(10) 0.0147(8) -0.0130(9) 0.0014(8) -0.0018(7)
C18 0.0248(11) 0.0269(11) 0.0177(9) -0.0154(9) 0.0022(8) -0.0046(8)
C19 0.0173(9) 0.0181(9) 0.0159(8) -0.0072(7) -0.0013(7) -0.0046(7)
C20 0.0098(7) 0.0130(7) 0.0110(7) -0.0032(6) -0.0006(6) -0.0024(6)
C21 0.0120(7) 0.0111(7) 0.0113(7) -0.0016(6) -0.0006(6) -0.0017(5)
C22 0.0144(9) 0.0232(10) 0.0148(8) -0.0069(7) -0.0003(7) 0.0002(7)
C23 0.0208(10) 0.0307(12) 0.0154(9) -0.0106(9) 0.0016(7) 0.0021(8)
C24 0.0264(11) 0.0269(11) 0.0129(8) -0.0065(9) -0.0020(8) 0.0020(7)
C25 0.0204(10) 0.0266(11) 0.0147(8) -0.0022(8) -0.0061(7) -0.0014(7)
C26 0.0146(8) 0.0183(9) 0.0133(8) -0.0021(7) -0.0025(6) -0.0033(6)
C27 0.0111(8) 0.0137(8) 0.0107(7) -0.0038(6) -0.0019(6) -0.0037(6)
C28 0.0118(7) 0.0151(8) 0.0118(7) -0.0025(6) -0.0027(6) -0.0055(6)
C29 0.0122(8) 0.0151(8) 0.0141(7) -0.0018(6) -0.0033(6) -0.0053(6)
C30 0.0156(9) 0.0245(10) 0.0174(8) -0.0053(8) -0.0049(7) -0.0086(7)
C31 0.0202(10) 0.0392(13) 0.0236(10) -0.0056(9) -0.0043(8) -0.0201(10)
C32 0.0206(10) 0.0470(16) 0.0279(11) -0.0046(10) -0.0008(9) -0.0278(11)
C33 0.0130(8) 0.0307(11) 0.0194(9) -0.0010(8) -0.0019(7) -0.0149(8)
O7 0.0284(9) 0.0259(9) 0.0323(9) 0.0025(7) -0.0143(8) -0.0129(7)
O8 0.0244(8) 0.0232(8) 0.0253(8) 0.0009(7) -0.0132(7) -0.0091(6)
C34 0.0146(8) 0.0219(9) 0.0198(9) -0.0035(7) -0.0049(7) -0.0061(7)
C35 0.0173(9) 0.0289(11) 0.0193(9) -0.0096(8) -0.0028(7) -0.0084(8)
C36 0.0209(11) 0.0417(15) 0.0413(15) -0.0014(10) -0.0090(10) -0.0269(12)
C37 0.0299(14) 0.073(3) 0.057(2) -0.0113(16) -0.0017(14) -0.050(2)
C38 0.0393(17) 0.082(3) 0.0297(14) -0.0327(19) 0.0044(12) -0.0306(16)
C39 0.057(2) 0.061(2) 0.0171(10) -0.0429(19) -0.0069(11) -0.0013(11)
C40 0.0395(14) 0.0340(13) 0.0197(10) -0.0232(12) -0.0092(9) 0.0011(9)

loop_
_atom_type_symbol
_atom_type_description
_atom_type_scat_dispersion_real
_atom_type_scat_dispersion_imag
_atom_type_scat_source
C C 0.0033 0.0016 'International Tables Vol C Tables 4.2.6.8 and 6.1.1.4'
H H 0.0000 0.0000 'International Tables Vol C Tables 4.2.6.8 and 6.1.1.4'
N N 0.0061 0.0033 'International Tables Vol C Tables 4.2.6.8 and 6.1.1.4'
O O 0.0106 0.0060 'International Tables Vol C Tables 4.2.6.8 and 6.1.1.4'
Tb Tb -0.1723 4.1537 'International Tables Vol C Tables 4.2.6.8 and 6.1.1.4'

loop_
_geom_angle_atom_site_label_1
_geom_angle_atom_site_label_2
_geom_angle_atom_site_label_3
_geom_angle_site_symmetry_1
_geom_angle_site_symmetry_3
_geom_angle
_geom_angle_publ_flag
O5 Tb1 O4 2_757 2_757 74.50(5) ?
O5 Tb1 O6 2_757 . 136.68(5) ?
O4 Tb1 O6 2_757 . 78.07(5) ?
O5 Tb1 O3 2_757 . 88.57(5) ?
O4 Tb1 O3 2_757 . 126.68(5) ?
O6 Tb1 O3 . . 81.63(5) ?
O5 Tb1 O1 2_757 . 85.28(5) ?
O4 Tb1 O1 2_757 . 89.11(5) ?
O6 Tb1 O1 . . 127.31(5) ?
O3 Tb1 O1 . . 140.33(5) ?
O5 Tb1 O2 2_757 . 126.18(5) ?
O4 Tb1 O2 2_757 . 73.03(5) ?
O6 Tb1 O2 . . 74.65(5) ?
O3 Tb1 O2 . . 145.10(5) ?
O1 Tb1 O2 . . 52.80(5) ?
O5 Tb1 N2 2_757 . 141.13(5) ?
O4 Tb1 N2 2_757 . 143.06(5) ?
O6 Tb1 N2 . . 76.18(5) ?
O3 Tb1 N2 . . 74.81(5) ?
O1 Tb1 N2 . . 85.87(5) ?
O2 Tb1 N2 . . 74.91(5) ?
O5 Tb1 N1 2_757 . 77.20(5) ?
O4 Tb1 N1 2_757 . 145.78(5) ?
O6 Tb1 N1 . . 136.14(5) ?
O3 Tb1 N1 . . 70.78(5) ?
O1 Tb1 N1 . . 69.64(5) ?
O2 Tb1 N1 . . 110.26(5) ?
N2 Tb1 N1 . . 64.24(5) ?
O5 Tb1 O4 2_757 . 75.20(5) ?
O4 Tb1 O4 2_757 . 75.02(5) ?
O6 Tb1 O4 . . 65.64(5) ?
O3 Tb1 O4 . . 51.71(5) ?
O1 Tb1 O4 . . 157.45(5) ?
O2 Tb1 O4 . . 133.00(5) ?
N2 Tb1 O4 . . 116.44(5) ?
N1 Tb1 O4 . . 115.60(5) ?
O5 Tb1 C13 2_757 . 105.11(6) ?
O4 Tb1 C13 2_757 . 77.50(6) ?
O6 Tb1 C13 . . 100.82(6) ?
O3 Tb1 C13 . . 155.23(5) ?
O1 Tb1 C13 . . 26.87(5) ?
O2 Tb1 C13 . . 26.18(5) ?
N2 Tb1 C13 . . 81.81(6) ?
N1 Tb1 C13 . . 91.87(6) ?
O4 Tb1 C13 . . 151.34(5) ?
O5 Tb1 C20 2_757 . 85.27(6) ?
O4 Tb1 C20 2_757 . 101.22(6) ?
O6 Tb1 C20 . . 67.92(5) ?
O3 Tb1 C20 . . 25.96(5) ?
O1 Tb1 C20 . . 163.59(5) ?
O2 Tb1 C20 . . 142.47(5) ?
N2 Tb1 C20 . . 93.14(6) ?
N1 Tb1 C20 . . 95.17(5) ?
O4 Tb1 C20 . . 26.41(5) ?
C13 Tb1 C20 . . 168.56(6) ?
O5 Tb1 Tb1 2_757 2_757 70.80(4) ?
O4 Tb1 Tb1 2_757 2_757 39.85(4) ?
O6 Tb1 Tb1 . 2_757 66.62(4) ?
O3 Tb1 Tb1 . 2_757 86.85(4) ?
O1 Tb1 Tb1 . 2_757 127.12(4) ?
O2 Tb1 Tb1 . 2_757 106.16(4) ?
N2 Tb1 Tb1 . 2_757 140.52(4) ?
N1 Tb1 Tb1 . 2_757 141.23(4) ?
O4 Tb1 Tb1 . 2_757 35.17(3) ?
C13 Tb1 Tb1 . 2_757 116.94(4) ?
C20 Tb1 Tb1 . 2_757 61.44(4) ?
C13 O1 Tb1 . . 92.84(12) ?
C13 O2 Tb1 . . 93.60(12) ?
C20 O3 Tb1 . . 96.79(12) ?
C20 O4 Tb1 . 2_757 164.95(14) ?
C20 O4 Tb1 . . 88.14(12) ?
Tb1 O4 Tb1 2_757 . 104.98(5) ?
C27 O5 Tb1 . 2_757 132.94(13) ?
C27 O6 Tb1 . . 141.05(13) ?
C2 N1 C1 . . 117.85(18) ?
C2 N1 Tb1 . . 123.32(14) ?
C1 N1 Tb1 . . 118.81(12) ?
C11 N2 C12 . . 117.72(18) ?
C11 N2 Tb1 . . 121.72(14) ?
C12 N2 Tb1 . . 120.44(12) ?
N1 C1 C5 . . 122.49(18) ?
N1 C1 C12 . . 118.00(17) ?
C5 C1 C12 . . 119.50(18) ?
N1 C2 C3 . . 123.3(2) ?
N1 C2 H2A . . 118.4 ?
C3 C2 H2A . . 118.4 ?
C4 C3 C2 . . 119.08(19) ?
C4 C3 H3A . . 120.5 ?
C2 C3 H3A . . 120.5 ?
C3 C4 C5 . . 118.96(19) ?
C3 C4 H4A . . 120.5 ?
C5 C4 H4A . . 120.5 ?
C4 C5 C1 . . 118.35(19) ?
C4 C5 C6 . . 122.03(19) ?
C1 C5 C6 . . 119.62(19) ?
C7 C6 C5 . . 121.1(2) ?
C7 C6 H6A . . 119.5 ?
C5 C6 H6A . . 119.5 ?
C6 C7 C8 . . 120.6(2) ?
C6 C7 H7A . . 119.7 ?
C8 C7 H7A . . 119.7 ?
C9 C8 C12 . . 117.9(2) ?
C9 C8 C7 . . 122.18(19) ?
C12 C8 C7 . . 119.9(2) ?
C10 C9 C8 . . 119.06(19) ?
C10 C9 H9A . . 120.5 ?
C8 C9 H9A . . 120.5 ?
C9 C10 C11 . . 119.1(2) ?
C9 C10 H10A . . 120.5 ?
C11 C10 H10A . . 120.5 ?
N2 C11 C10 . . 123.6(2) ?
N2 C11 H11A . . 118.2 ?
C10 C11 H11A . . 118.2 ?
N2 C12 C8 . . 122.55(18) ?
N2 C12 C1 . . 118.12(17) ?
C8 C12 C1 . . 119.32(18) ?
O2 C13 O1 . . 119.67(18) ?
O2 C13 C14 . . 119.87(18) ?
O1 C13 C14 . . 120.46(18) ?
O2 C13 Tb1 . . 60.23(10) ?
O1 C13 Tb1 . . 60.29(10) ?
C14 C13 Tb1 . . 170.03(14) ?
C19 C14 C15 . . 120.02(18) ?
C19 C14 C13 . . 118.85(18) ?
C15 C14 C13 . . 121.13(18) ?
C16 C15 C14 . . 119.5(2) ?
C16 C15 H15A . . 120.2 ?
C14 C15 H15A . . 120.2 ?
C17 C16 C15 . . 120.2(2) ?
C17 C16 H16A . . 119.9 ?
C15 C16 H16A . . 119.9 ?
C18 C17 C16 . . 120.2(2) ?
C18 C17 H17A . . 119.9 ?
C16 C17 H17A . . 119.9 ?
C17 C18 C19 . . 119.9(2) ?
C17 C18 H18A . . 120.0 ?
C19 C18 H18A . . 120.0 ?
C14 C19 C18 . . 120.0(2) ?
C14 C19 H19A . . 120.0 ?
C18 C19 H19A . . 120.0 ?
O3 C20 O4 . . 120.25(18) ?
O3 C20 C21 . . 119.52(17) ?
O4 C20 C21 . . 120.18(18) ?
O3 C20 Tb1 . . 57.25(10) ?
O4 C20 Tb1 . . 65.44(10) ?
C21 C20 Tb1 . . 161.59(13) ?
C22 C21 C26 . . 119.98(18) ?
C22 C21 C20 . . 120.43(18) ?
C26 C21 C20 . . 119.53(17) ?
C23 C22 C21 . . 120.0(2) ?
C23 C22 H22A . . 120.0 ?
C21 C22 H22A . . 120.0 ?
C24 C23 C22 . . 120.0(2) ?
C24 C23 H23A . . 120.0 ?
C22 C23 H23A . . 120.0 ?
C23 C24 C25 . . 120.6(2) ?
C23 C24 H24A . . 119.7 ?
C25 C24 H24A . . 119.7 ?
C24 C25 C26 . . 119.5(2) ?
C24 C25 H25A . . 120.3 ?
C26 C25 H25A . . 120.3 ?
C21 C26 C25 . . 119.9(2) ?
C21 C26 H26A . . 120.0 ?
C25 C26 H26A . . 120.0 ?
O6 C27 O5 . . 125.75(18) ?
O6 C27 C28 . . 116.05(18) ?
O5 C27 C28 . . 118.20(18) ?
C29 C28 C33 . . 119.88(18) ?
C29 C28 C27 . . 120.82(17) ?
C33 C28 C27 . . 119.16(18) ?
C30 C29 C28 . . 120.00(19) ?
C30 C29 H29A . . 120.0 ?
C28 C29 H29A . . 120.0 ?
C31 C30 C29 . . 120.2(2) ?
C31 C30 H30A . . 119.9 ?
C29 C30 H30A . . 119.9 ?
C30 C31 C32 . . 120.2(2) ?
C30 C31 H31A . . 119.9 ?
C32 C31 H31A . . 119.9 ?
C33 C32 C31 . . 119.8(2) ?
C33 C32 H32A . . 120.1 ?
C31 C32 H32A . . 120.1 ?
C32 C33 C28 . . 119.9(2) ?
C32 C33 H33A . . 120.1 ?
C28 C33 H33A . . 120.1 ?
C34 O8 H1O8 . . 109.5 ?
O7 C34 O8 . . 123.5(2) ?
O7 C34 C35 . . 123.8(2) ?
O8 C34 C35 . . 112.7(2) ?
C36 C35 C40 . . 119.7(2) ?
C36 C35 C34 . . 122.1(2) ?
C40 C35 C34 . . 118.2(2) ?
C35 C36 C37 . . 119.9(3) ?
C35 C36 H36A . . 120.1 ?
C37 C36 H36A . . 120.1 ?
C38 C37 C36 . . 120.1(4) ?
C38 C37 H37A . . 120.0 ?
C36 C37 H37A . . 120.0 ?
C39 C38 C37 . . 120.4(3) ?
C39 C38 H38A . . 119.8 ?
C37 C38 H38A . . 119.8 ?
C38 C39 C40 . . 120.6(3) ?
C38 C39 H39A . . 119.7 ?
C40 C39 H39A . . 119.7 ?
C39 C40 C35 . . 119.3(3) ?
C39 C40 H40B . . 120.4 ?
C35 C40 H40B . . 120.4 ?

loop_
_geom_bond_atom_site_label_1
_geom_bond_atom_site_label_2
_geom_bond_site_symmetry_2
_geom_bond_distance
_geom_bond_publ_flag
Tb1 O5 2_757 2.3349(14) y
Tb1 O4 2_757 2.3420(15) y
Tb1 O6 . 2.3490(15) y
Tb1 O3 . 2.4251(15) y
Tb1 O1 . 2.4669(15) y
Tb1 O2 . 2.4672(15) y
Tb1 N2 . 2.5370(17) y
Tb1 N1 . 2.5813(18) y
Tb1 O4 . 2.6057(16) y
Tb1 C13 . 2.8367(19) ?
Tb1 C20 . 2.8633(19) ?
Tb1 Tb1 2_757 3.9280(6) ?
O1 C13 . 1.284(2) ?
O2 C13 . 1.254(2) ?
O3 C20 . 1.262(3) ?
O4 C20 . 1.274(2) ?
O4 Tb1 2_757 2.3420(15) ?
O5 C27 . 1.269(2) ?
O5 Tb1 2_757 2.3348(14) ?
O6 C27 . 1.259(2) ?
N1 C2 . 1.328(3) ?
N1 C1 . 1.364(2) ?
N2 C11 . 1.330(3) ?
N2 C12 . 1.358(3) ?
C1 C5 . 1.406(3) ?
C1 C12 . 1.441(3) ?
C2 C3 . 1.406(3) ?
C2 H2A . 0.9300 ?
C3 C4 . 1.378(3) ?
C3 H3A . 0.9300 ?
C4 C5 . 1.401(3) ?
C4 H4A . 0.9300 ?
C5 C6 . 1.440(3) ?
C6 C7 . 1.353(4) ?
C6 H6A . 0.9300 ?
C7 C8 . 1.434(3) ?
C7 H7A . 0.9300 ?
C8 C9 . 1.407(3) ?
C8 C12 . 1.415(3) ?
C9 C10 . 1.375(3) ?
C9 H9A . 0.9300 ?
C10 C11 . 1.400(3) ?
C10 H10A . 0.9300 ?
C11 H11A . 0.9300 ?
C13 C14 . 1.493(3) ?
C14 C19 . 1.391(3) ?
C14 C15 . 1.396(3) ?
C15 C16 . 1.396(3) ?
C15 H15A . 0.9300 ?
C16 C17 . 1.394(4) ?
C16 H16A . 0.9300 ?
C17 C18 . 1.380(4) ?
C17 H17A . 0.9300 ?
C18 C19 . 1.402(3) ?
C18 H18A . 0.9300 ?
C19 H19A . 0.9300 ?
C20 C21 . 1.487(3) ?
C21 C22 . 1.391(3) ?
C21 C26 . 1.391(3) ?
C22 C23 . 1.388(3) ?
C22 H22A . 0.9300 ?
C23 C24 . 1.379(4) ?
C23 H23A . 0.9300 ?
C24 C25 . 1.391(3) ?
C24 H24A . 0.9300 ?
C25 C26 . 1.395(3) ?
C25 H25A . 0.9300 ?
C26 H26A . 0.9300 ?
C27 C28 . 1.501(3) ?
C28 C29 . 1.390(3) ?
C28 C33 . 1.404(3) ?
C29 C30 . 1.390(3) ?
C29 H29A . 0.9300 ?
C30 C31 . 1.385(3) ?
C30 H30A . 0.9300 ?
C31 C32 . 1.398(4) ?
C31 H31A . 0.9300 ?
C32 C33 . 1.389(3) ?
C32 H32A . 0.9300 ?
C33 H33A . 0.9300 ?
O7 C34 . 1.217(3) ?
O8 C34 . 1.316(3) ?
O8 H1O8 . 0.8200 ?
C34 C35 . 1.491(3) ?
C35 C36 . 1.376(4) ?
C35 C40 . 1.400(4) ?
C36 C37 . 1.397(4) ?
C36 H36A . 0.9300 ?
C37 C38 . 1.378(7) ?
C37 H37A . 0.9300 ?
C38 C39 . 1.359(6) ?
C38 H38A . 0.9300 ?
C39 C40 . 1.397(4) ?
C39 H39A . 0.9300 ?
C40 H40B . 0.9300 ?

loop_
_geom_hbond_atom_site_label_D
_geom_hbond_atom_site_label_H
_geom_hbond_atom_site_label_A
_geom_hbond_site_symmetry_A
_geom_hbond_distance_DH
_geom_hbond_distance_HA
_geom_hbond_distance_DA
_geom_hbond_angle_DHA
_geom_hbond_publ_flag
O8 H1O8 O1 . 0.8200 1.8800 2.640(3) 154 yes
C2 H2A O5 2_757 0.9300 2.4000 3.036(3) 125 yes
C4 H4A O2 1_455 0.9300 2.4500 3.172(3) 135 yes
C11 H11A O6 . 0.9300 2.4000 2.969(3) 120 yes
C15 H15A O7 . 0.9300 2.5800 3.448(3) 155 yes
C23 H23A Cg1 2_657 0.9300 2.5700 3.462(3) 160 yes

loop_
_geom_torsion_atom_site_label_1
_geom_torsion_atom_site_label_2
_geom_torsion_atom_site_label_3
_geom_torsion_atom_site_label_4
_geom_torsion_site_symmetry_1
_geom_torsion_site_symmetry_2
_geom_torsion_site_symmetry_3
_geom_torsion_site_symmetry_4
_geom_torsion
_geom_torsion_publ_flag
O5 Tb1 O1 C13 2_757 . . . -137.88(12) ?
O4 Tb1 O1 C13 2_757 . . . -63.36(12) ?
O6 Tb1 O1 C13 . . . . 10.87(14) ?
O3 Tb1 O1 C13 . . . . 140.10(12) ?
O2 Tb1 O1 C13 . . . . 5.85(11) ?
N2 Tb1 O1 C13 . . . . 80.01(12) ?
N1 Tb1 O1 C13 . . . . 144.03(13) ?
O4 Tb1 O1 C13 . . . . -108.03(15) ?
C20 Tb1 O1 C13 . . . . 167.10(17) ?
Tb1 Tb1 O1 C13 2_757 . . . -76.32(12) ?
O5 Tb1 O2 C13 2_757 . . . 40.92(14) ?
O4 Tb1 O2 C13 2_757 . . . 96.20(13) ?
O6 Tb1 O2 C13 . . . . 178.13(13) ?
O3 Tb1 O2 C13 . . . . -132.94(12) ?
O1 Tb1 O2 C13 . . . . -6.00(11) ?
N2 Tb1 O2 C13 . . . . -102.38(13) ?
N1 Tb1 O2 C13 . . . . -47.79(13) ?
O4 Tb1 O2 C13 . . . . 145.35(11) ?
C20 Tb1 O2 C13 . . . . -177.43(11) ?
Tb1 Tb1 O2 C13 2_757 . . . 118.66(12) ?
O5 Tb1 O3 C20 2_757 . . . 82.13(13) ?
O4 Tb1 O3 C20 2_757 . . . 12.74(15) ?
O6 Tb1 O3 C20 . . . . -55.54(12) ?
O1 Tb1 O3 C20 . . . . 162.97(11) ?
O2 Tb1 O3 C20 . . . . -102.83(14) ?
N2 Tb1 O3 C20 . . . . -133.41(13) ?
N1 Tb1 O3 C20 . . . . 159.07(14) ?
O4 Tb1 O3 C20 . . . . 9.94(11) ?
C13 Tb1 O3 C20 . . . . -153.24(15) ?
Tb1 Tb1 O3 C20 2_757 . . . 11.28(12) ?
O5 Tb1 O4 C20 2_757 . . . -109.90(12) ?
O4 Tb1 O4 C20 2_757 . . . 172.54(14) ?
O6 Tb1 O4 C20 . . . . 89.07(12) ?
O3 Tb1 O4 C20 . . . . -9.78(11) ?
O1 Tb1 O4 C20 . . . . -140.77(14) ?
O2 Tb1 O4 C20 . . . . 124.05(11) ?
N2 Tb1 O4 C20 . . . . 30.26(13) ?
N1 Tb1 O4 C20 . . . . -42.28(12) ?
C13 Tb1 O4 C20 . . . . 155.58(14) ?
Tb1 Tb1 O4 C20 2_757 . . . 172.54(14) ?
O5 Tb1 O4 Tb1 2_757 . . 2_757 77.56(6) ?
O4 Tb1 O4 Tb1 2_757 . . 2_757 0.0 ?
O6 Tb1 O4 Tb1 . . . 2_757 -83.46(6) ?
O3 Tb1 O4 Tb1 . . . 2_757 177.68(9) ?
O1 Tb1 O4 Tb1 . . . 2_757 46.69(15) ?
O2 Tb1 O4 Tb1 . . . 2_757 -48.49(8) ?
N2 Tb1 O4 Tb1 . . . 2_757 -142.27(5) ?
N1 Tb1 O4 Tb1 . . . 2_757 145.18(5) ?
C13 Tb1 O4 Tb1 . . . 2_757 -16.96(13) ?
C20 Tb1 O4 Tb1 . . . 2_757 -172.54(14) ?
O5 Tb1 O6 C27 2_757 . . . 19.0(2) ?
O4 Tb1 O6 C27 2_757 . . . -32.5(2) ?
O3 Tb1 O6 C27 . . . . 97.9(2) ?
O1 Tb1 O6 C27 . . . . -112.1(2) ?
O2 Tb1 O6 C27 . . . . -107.9(2) ?
N2 Tb1 O6 C27 . . . . 174.2(2) ?
N1 Tb1 O6 C27 . . . . 148.63(19) ?
O4 Tb1 O6 C27 . . . . 46.3(2) ?
C13 Tb1 O6 C27 . . . . -107.1(2) ?
C20 Tb1 O6 C27 . . . . 75.0(2) ?
Tb1 Tb1 O6 C27 2_757 . . . 7.7(2) ?
O5 Tb1 N1 C2 2_757 . . . -7.84(15) ?
O4 Tb1 N1 C2 2_757 . . . 26.9(2) ?
O6 Tb1 N1 C2 . . . . -155.01(14) ?
O3 Tb1 N1 C2 . . . . -100.83(16) ?
O1 Tb1 N1 C2 . . . . 81.83(16) ?
O2 Tb1 N1 C2 . . . . 116.32(16) ?
N2 Tb1 N1 C2 . . . . 177.22(17) ?
O4 Tb1 N1 C2 . . . . -74.30(16) ?
C13 Tb1 N1 C2 . . . . 97.24(16) ?
C20 Tb1 N1 C2 . . . . -91.79(16) ?
Tb1 Tb1 N1 C2 2_757 . . . -42.63(18) ?
O5 Tb1 N1 C1 2_757 . . . 170.48(14) ?
O4 Tb1 N1 C1 2_757 . . . -154.75(12) ?
O6 Tb1 N1 C1 . . . . 23.32(17) ?
O3 Tb1 N1 C1 . . . . 77.50(14) ?
O1 Tb1 N1 C1 . . . . -99.84(14) ?
O2 Tb1 N1 C1 . . . . -65.36(14) ?
N2 Tb1 N1 C1 . . . . -4.46(13) ?
O4 Tb1 N1 C1 . . . . 104.02(14) ?
C13 Tb1 N1 C1 . . . . -84.44(14) ?
C20 Tb1 N1 C1 . . . . 86.54(14) ?
Tb1 Tb1 N1 C1 2_757 . . . 135.70(12) ?
O5 Tb1 N2 C11 2_757 . . . 173.53(14) ?
O4 Tb1 N2 C11 2_757 . . . -26.2(2) ?
O6 Tb1 N2 C11 . . . . 20.83(16) ?
O3 Tb1 N2 C11 . . . . 105.76(16) ?
O1 Tb1 N2 C11 . . . . -109.23(16) ?
O2 Tb1 N2 C11 . . . . -56.70(16) ?
N1 Tb1 N2 C11 . . . . -178.59(18) ?
O4 Tb1 N2 C11 . . . . 74.21(17) ?
C13 Tb1 N2 C11 . . . . -82.50(16) ?
C20 Tb1 N2 C11 . . . . 87.18(16) ?
Tb1 Tb1 N2 C11 2_757 . . . 40.54(19) ?
O5 Tb1 N2 C12 2_757 . . . -2.31(19) ?
O4 Tb1 N2 C12 2_757 . . . 157.94(13) ?
O6 Tb1 N2 C12 . . . . -155.01(15) ?
O3 Tb1 N2 C12 . . . . -70.09(14) ?
O1 Tb1 N2 C12 . . . . 74.93(14) ?
O2 Tb1 N2 C12 . . . . 127.46(15) ?
N1 Tb1 N2 C12 . . . . 5.57(13) ?
O4 Tb1 N2 C12 . . . . -101.64(14) ?
C13 Tb1 N2 C12 . . . . 101.65(15) ?
C20 Tb1 N2 C12 . . . . -88.66(15) ?
Tb1 Tb1 N2 C12 2_757 . . . -135.30(12) ?
C2 N1 C1 C5 . . . . 1.2(3) ?
Tb1 N1 C1 C5 . . . . -177.18(14) ?
C2 N1 C1 C12 . . . . -178.29(18) ?
Tb1 N1 C1 C12 . . . . 3.3(2) ?
C1 N1 C2 C3 . . . . -0.4(3) ?
Tb1 N1 C2 C3 . . . . 177.95(16) ?
N1 C2 C3 C4 . . . . 0.0(3) ?
C2 C3 C4 C5 . . . . -0.4(3) ?
C3 C4 C5 C1 . . . . 1.1(3) ?
C3 C4 C5 C6 . . . . -179.6(2) ?
N1 C1 C5 C4 . . . . -1.6(3) ?
C12 C1 C5 C4 . . . . 177.89(18) ?
N1 C1 C5 C6 . . . . 179.11(19) ?
C12 C1 C5 C6 . . . . -1.4(3) ?
C4 C5 C6 C7 . . . . -178.0(2) ?
C1 C5 C6 C7 . . . . 1.2(3) ?
C5 C6 C7 C8 . . . . -0.5(3) ?
C6 C7 C8 C9 . . . . 179.3(2) ?
C6 C7 C8 C12 . . . . 0.1(3) ?
C12 C8 C9 C10 . . . . 1.9(3) ?
C7 C8 C9 C10 . . . . -177.4(2) ?
C8 C9 C10 C11 . . . . -0.9(3) ?
C12 N2 C11 C10 . . . . 2.0(3) ?
Tb1 N2 C11 C10 . . . . -173.94(17) ?
C9 C10 C11 N2 . . . . -1.2(3) ?
C11 N2 C12 C8 . . . . -0.9(3) ?
Tb1 N2 C12 C8 . . . . 175.14(14) ?
C11 N2 C12 C1 . . . . 177.66(18) ?
Tb1 N2 C12 C1 . . . . -6.3(2) ?
C9 C8 C12 N2 . . . . -1.1(3) ?
C7 C8 C12 N2 . . . . 178.23(19) ?
C9 C8 C12 C1 . . . . -179.56(18) ?
C7 C8 C12 C1 . . . . -0.3(3) ?
N1 C1 C12 N2 . . . . 1.9(3) ?
C5 C1 C12 N2 . . . . -177.64(18) ?
N1 C1 C12 C8 . . . . -179.53(18) ?
C5 C1 C12 C8 . . . . 0.9(3) ?
Tb1 O2 C13 O1 . . . . 10.6(2) ?
Tb1 O2 C13 C14 . . . . -168.50(16) ?
Tb1 O1 C13 O2 . . . . -10.6(2) ?
Tb1 O1 C13 C14 . . . . 168.50(16) ?
O5 Tb1 C13 O2 2_757 . . . -146.80(12) ?
O4 Tb1 C13 O2 2_757 . . . -76.88(12) ?
O6 Tb1 C13 O2 . . . . -1.83(13) ?
O3 Tb1 C13 O2 . . . . 91.64(17) ?
O1 Tb1 C13 O2 . . . . 169.4(2) ?
N2 Tb1 C13 O2 . . . . 72.32(12) ?
N1 Tb1 C13 O2 . . . . 135.96(12) ?
O4 Tb1 C13 O2 . . . . -60.11(17) ?
C20 Tb1 C13 O2 . . . . 7.9(3) ?
Tb1 Tb1 C13 O2 2_757 . . . -70.97(12) ?
O5 Tb1 C13 O1 2_757 . . . 43.82(12) ?
O4 Tb1 C13 O1 2_757 . . . 113.73(12) ?
O6 Tb1 C13 O1 . . . . -171.22(11) ?
O3 Tb1 C13 O1 . . . . -77.75(18) ?
O2 Tb1 C13 O1 . . . . -169.4(2) ?
N2 Tb1 C13 O1 . . . . -97.07(12) ?
N1 Tb1 C13 O1 . . . . -33.43(12) ?
O4 Tb1 C13 O1 . . . . 130.51(12) ?
C20 Tb1 C13 O1 . . . . -161.5(2) ?
Tb1 Tb1 C13 O1 2_757 . . . 119.65(11) ?
O2 C13 C14 C19 . . . . 24.2(3) ?
O1 C13 C14 C19 . . . . -154.9(2) ?
O2 C13 C14 C15 . . . . -156.1(2) ?
O1 C13 C14 C15 . . . . 24.8(3) ?
C19 C14 C15 C16 . . . . -1.8(3) ?
C13 C14 C15 C16 . . . . 178.46(19) ?
C14 C15 C16 C17 . . . . 1.5(3) ?
C15 C16 C17 C18 . . . . 0.1(4) ?
C16 C17 C18 C19 . . . . -1.4(4) ?
C15 C14 C19 C18 . . . . 0.5(3) ?
C13 C14 C19 C18 . . . . -179.75(19) ?
C17 C18 C19 C14 . . . . 1.1(3) ?
Tb1 O3 C20 O4 . . . . -18.7(2) ?
Tb1 O3 C20 C21 . . . . 158.78(15) ?
Tb1 O4 C20 O3 2_757 . . . 168.3(4) ?
Tb1 O4 C20 O3 . . . . 17.25(19) ?
Tb1 O4 C20 C21 2_757 . . . -9.1(6) ?
Tb1 O4 C20 C21 . . . . -160.22(16) ?
Tb1 O4 C20 Tb1 2_757 . . . 151.1(5) ?
O5 Tb1 C20 O3 2_757 . . . -96.46(13) ?
O4 Tb1 C20 O3 2_757 . . . -169.61(12) ?
O6 Tb1 C20 O3 . . . . 118.32(13) ?
O1 Tb1 C20 O3 . . . . -41.4(3) ?
O2 Tb1 C20 O3 . . . . 113.70(13) ?
N2 Tb1 C20 O3 . . . . 44.60(13) ?
N1 Tb1 C20 O3 . . . . -19.80(13) ?
O4 Tb1 C20 O3 . . . . -162.27(19) ?
C13 Tb1 C20 O3 . . . . 108.0(3) ?
Tb1 Tb1 C20 O3 2_757 . . . -167.15(14) ?
O5 Tb1 C20 O4 2_757 . . . 65.81(11) ?
O4 Tb1 C20 O4 2_757 . . . -7.35(14) ?
O6 Tb1 C20 O4 . . . . -79.41(11) ?
O3 Tb1 C20 O4 . . . . 162.27(19) ?
O1 Tb1 C20 O4 . . . . 120.83(19) ?
O2 Tb1 C20 O4 . . . . -84.03(14) ?
N2 Tb1 C20 O4 . . . . -153.13(11) ?
N1 Tb1 C20 O4 . . . . 142.47(11) ?
C13 Tb1 C20 O4 . . . . -89.8(3) ?
Tb1 Tb1 C20 O4 2_757 . . . -4.89(9) ?
O5 Tb1 C20 C21 2_757 . . . 178.0(4) ?
O4 Tb1 C20 C21 2_757 . . . 104.8(4) ?
O6 Tb1 C20 C21 . . . . 32.8(4) ?
O3 Tb1 C20 C21 . . . . -85.6(4) ?
O1 Tb1 C20 C21 . . . . -127.0(4) ?
O2 Tb1 C20 C21 . . . . 28.1(5) ?
N2 Tb1 C20 C21 . . . . -41.0(4) ?
N1 Tb1 C20 C21 . . . . -105.4(4) ?
O4 Tb1 C20 C21 . . . . 112.2(5) ?
C13 Tb1 C20 C21 . . . . 22.4(6) ?
Tb1 Tb1 C20 C21 2_757 . . . 107.3(4) ?
O3 C20 C21 C22 . . . . 34.3(3) ?
O4 C20 C21 C22 . . . . -148.2(2) ?
Tb1 C20 C21 C22 . . . . 108.8(4) ?
O3 C20 C21 C26 . . . . -142.7(2) ?
O4 C20 C21 C26 . . . . 34.8(3) ?
Tb1 C20 C21 C26 . . . . -68.2(5) ?
C26 C21 C22 C23 . . . . -0.4(3) ?
C20 C21 C22 C23 . . . . -177.4(2) ?
C21 C22 C23 C24 . . . . 0.4(4) ?
C22 C23 C24 C25 . . . . -0.4(4) ?
C23 C24 C25 C26 . . . . 0.5(4) ?
C22 C21 C26 C25 . . . . 0.4(3) ?
C20 C21 C26 C25 . . . . 177.4(2) ?
C24 C25 C26 C21 . . . . -0.4(4) ?
Tb1 O6 C27 O5 . . . . 2.0(3) ?
Tb1 O6 C27 C28 . . . . -178.08(14) ?
Tb1 O5 C27 O6 2_757 . . . -20.6(3) ?
Tb1 O5 C27 C28 2_757 . . . 159.49(13) ?
O6 C27 C28 C29 . . . . -145.65(19) ?
O5 C27 C28 C29 . . . . 34.2(3) ?
O6 C27 C28 C33 . . . . 30.1(3) ?
O5 C27 C28 C33 . . . . -150.0(2) ?
C33 C28 C29 C30 . . . . -2.2(3) ?
C27 C28 C29 C30 . . . . 173.52(19) ?
C28 C29 C30 C31 . . . . 2.0(3) ?
C29 C30 C31 C32 . . . . -0.1(4) ?
C30 C31 C32 C33 . . . . -1.6(5) ?
C31 C32 C33 C28 . . . . 1.4(4) ?
C29 C28 C33 C32 . . . . 0.5(4) ?
C27 C28 C33 C32 . . . . -175.3(2) ?
O7 C34 C35 C36 . . . . 177.8(3) ?
O8 C34 C35 C36 . . . . -0.8(3) ?
O7 C34 C35 C40 . . . . -0.4(4) ?
O8 C34 C35 C40 . . . . -179.0(2) ?
C40 C35 C36 C37 . . . . 1.8(4) ?
C34 C35 C36 C37 . . . . -176.4(3) ?
C35 C36 C37 C38 . . . . -0.6(5) ?
C36 C37 C38 C39 . . . . -0.8(5) ?
C37 C38 C39 C40 . . . . 0.9(5) ?
C38 C39 C40 C35 . . . . 0.3(4) ?
C36 C35 C40 C39 . . . . -1.7(4) ?
C34 C35 C40 C39 . . . . 176.5(2) ?
